data_2224001
loop_
_publ_author_name
'Li, Yang'
'Hua, Guoxiong'
'Slawin, Alexandra M. Z'
'Woollins, J. Derek'

_publ_section_title
;
 2,2'-<i>o</i>-Phenylenediacetonitrile
;
_journal_coeditor_code SI2203
_journal_issue 11
_journal_name_full 'Acta Crystallographica Section E'
_journal_page_first o2757
_journal_paper_doi 10.1107/S1600536809041506
_journal_volume 65
_journal_year 2009
_chemical_formula_iupac 'C10 H8 N2'
_chemical_formula_moiety 'C10 H8 N2'
_chemical_formula_sum 'C10 H8 N2'
_chemical_formula_weight 156.18
_chemical_name_systematic
;
2,2'-<i>o</i>-Phenylenediacetonitrile
;
_space_group_IT_number 14
_symmetry_cell_setting monoclinic
_symmetry_space_group_name_Hall '-P 2yn'
_symmetry_space_group_name_H-M 'P 1 21/n 1'
_atom_sites_solution_hydrogens geom
_atom_sites_solution_primary direct
_atom_sites_solution_secondary difmap
_audit_creation_method SHELXL-97
_cell_angle_alpha 90.00
_cell_angle_beta 101.890(6)
_cell_angle_gamma 90.00
_cell_formula_units_Z 4
_cell_length_a 8.3882(18)
_cell_length_b 8.1605(15)
_cell_length_c 11.993(2)
_cell_measurement_reflns_used 2633
_cell_measurement_temperature 93(2)
_cell_measurement_theta_max 28.3348
_cell_measurement_theta_min 2.7193
_cell_volume 803.3(3)
_computing_cell_refinement 'CrystalClear (Rigaku, 2004)'
_computing_data_collection 'CrystalClear (Rigaku, 2004)'
_computing_data_reduction 'CrystalClear (Rigaku, 2004)'
_computing_molecular_graphics 'PLATON (Spek, 2009)'
_computing_publication_material 'SHELXL97 (Sheldrick, 2008)'
_computing_structure_refinement 'SHELXL97 (Sheldrick, 2008)'
_computing_structure_solution 'SHELXS97 (Sheldrick, 2008)'
_diffrn_ambient_temperature 93(2)
_diffrn_detector_area_resol_mean 0.83
_diffrn_measured_fraction_theta_full 0.972
_diffrn_measured_fraction_theta_max 0.802
_diffrn_measurement_device_type 'Rigaku Mercury CCD'
_diffrn_measurement_method \w
_diffrn_radiation_monochromator confocal
_diffrn_radiation_source 'rotating anode'
_diffrn_radiation_type MoK\a
_diffrn_radiation_wavelength 0.71073
_diffrn_reflns_av_R_equivalents 0.0310
_diffrn_reflns_av_sigmaI/netI 0.0477
_diffrn_reflns_limit_h_max 10
_diffrn_reflns_limit_h_min -11
_diffrn_reflns_limit_k_max 10
_diffrn_reflns_limit_k_min -9
_diffrn_reflns_limit_l_max 15
_diffrn_reflns_limit_l_min -13
_diffrn_reflns_number 5271
_diffrn_reflns_theta_full 25.00
_diffrn_reflns_theta_max 28.69
_diffrn_reflns_theta_min 2.72
_diffrn_standards_number 0
_exptl_absorpt_coefficient_mu 0.079
_exptl_absorpt_correction_T_max 0.9882
_exptl_absorpt_correction_T_min 0.9766
_exptl_absorpt_correction_type multi-scan
_exptl_absorpt_process_details '(CrystalClear; Rigaku, 2004)'
_exptl_crystal_colour Colorless
_exptl_crystal_density_diffrn 1.291
_exptl_crystal_density_method 'not measured'
_exptl_crystal_description Block
_exptl_crystal_F_000 328
_exptl_crystal_size_max 0.30
_exptl_crystal_size_mid 0.25
_exptl_crystal_size_min 0.15
_refine_diff_density_max 0.277
_refine_diff_density_min -0.209
_refine_ls_extinction_method none
_refine_ls_goodness_of_fit_ref 1.090
_refine_ls_hydrogen_treatment constr
_refine_ls_matrix_type full
_refine_ls_number_parameters 109
_refine_ls_number_reflns 1660
_refine_ls_number_restraints 0
_refine_ls_restrained_S_all 1.090
_refine_ls_R_factor_all 0.0630
_refine_ls_R_factor_gt 0.0508
_refine_ls_shift/su_max 0.001
_refine_ls_shift/su_mean 0.000
_refine_ls_structure_factor_coef Fsqd
_refine_ls_weighting_details 'w=1/[\s^2^(Fo^2^)+(0.0698P)^2^+0.0077P] where P=(Fo^2^+2Fc^2^)/3'
_refine_ls_weighting_scheme calc
_refine_ls_wR_factor_gt 0.1200
_refine_ls_wR_factor_ref 0.1328
_reflns_number_gt 1330
_reflns_number_total 1660
_reflns_threshold_expression I>2\s(I)
_cod_data_source_file si2203.cif
_cod_data_source_block I
_cod_depositor_comments
;
The following automatic conversions were performed:
'_symmetry_cell_setting' value 'Monoclinic' changed to 'monoclinic'
according to '/home/saulius/struct/CIF-dictionaries/cif_core.dic'
dictionary named 'cif_core.dic' version 2.4.1 from
2010-06-29.

'_exptl_absorpt_correction_type' value 'Multi-scan' changed
to 'multi-scan' according to
'/home/saulius/struct/CIF-dictionaries/cif_core.dic' dictionary named
'cif_core.dic' version 2.4.1 from 2010-06-29.

Automatic conversion script
Id: cif_fix_enum 1527 2010-12-29 10:47:43Z saulius 

The following automatic conversions were performed:

'_symmetry_cell_setting' value 'Monoclinic' changed to 'monoclinic'
according to /home/saulius/struct/CIF-dictionaries/cif_core.dic
dictionary named 'cif_core.dic' version 2.4.1 from
2010-06-29.

'_exptl_absorpt_correction_type' value 'Multi-scan'
changed to 'multi-scan' according to
/home/saulius/struct/CIF-dictionaries/cif_core.dic dictionary named
'cif_core.dic' version 2.4.1 from 2010-06-29.

Automatic conversion script
Id: cif_fix_values 1715 2011-07-08 13:25:40Z adriana 
;
_cod_original_cell_volume 803.4(3)
_cod_original_sg_symbol_H-M 'P 21/n'
_cod_database_code 2224001
_cod_database_fobs_code 2224001

loop_
_symmetry_equiv_pos_as_xyz
'x, y, z'
'-x+1/2, y+1/2, -z+1/2'
'-x, -y, -z'
'x-1/2, -y-1/2, z-1/2'

loop_
_atom_site_type_symbol
_atom_site_label
_atom_site_fract_x
_atom_site_fract_y
_atom_site_fract_z
_atom_site_U_iso_or_equiv
_atom_site_adp_type
_atom_site_calc_flag
_atom_site_refinement_flags
_atom_site_occupancy
_atom_site_disorder_assembly
_atom_site_disorder_group
C C1 0.77845(13) 0.05887(16) 0.95174(10) 0.0215(3) Uani d . 1 . .
C C2 0.72184(13) 0.13136(16) 1.04228(10) 0.0218(3) Uani d . 1 . .
C C7 0.83384(14) 0.16768(16) 0.86390(10) 0.0257(3) Uani d . 1 . .
H H7A 0.7404 0.2350 0.8253 0.031 Uiso calc R 1 . .
H H7B 0.9191 0.2433 0.9038 0.031 Uiso calc R 1 . .
C C3 0.66532(15) 0.03264(16) 1.12009(11) 0.0250(3) Uani d . 1 . .
H H3 0.6273 0.0817 1.1816 0.030 Uiso calc R 1 . .
C C8 0.89813(14) 0.07728(16) 0.77779(10) 0.0252(3) Uani d . 1 . .
N N1 0.94789(13) 0.00673(14) 0.70957(10) 0.0313(3) Uani d . 1 . .
C C10 0.88145(15) 0.38338(15) 1.10361(10) 0.0248(4) Uani d . 1 . .
C C9 0.71906(14) 0.31597(16) 1.05579(11) 0.0249(3) Uani d . 1 . .
H H9A 0.6768 0.3666 0.9805 0.030 Uiso calc R 1 . .
H H9B 0.6438 0.3448 1.1064 0.030 Uiso calc R 1 . .
C C5 0.71958(14) -0.20835(16) 1.02028(11) 0.0278(4) Uani d . 1 . .
H H5 0.7192 -0.3242 1.0126 0.033 Uiso calc R 1 . .
C C6 0.77646(14) -0.11076(16) 0.94203(11) 0.0248(4) Uani d . 1 . .
H H6 0.8146 -0.1607 0.8809 0.030 Uiso calc R 1 . .
N N2 1.00792(13) 0.43446(14) 1.14226(9) 0.0318(3) Uani d . 1 . .
C C4 0.66348(14) -0.13701(17) 1.10929(11) 0.0271(3) Uani d . 1 . .
H H4 0.6239 -0.2034 1.1628 0.033 Uiso calc R 1 . .

loop_
_atom_site_aniso_label
_atom_site_aniso_U_11
_atom_site_aniso_U_22
_atom_site_aniso_U_33
_atom_site_aniso_U_12
_atom_site_aniso_U_13
_atom_site_aniso_U_23
C1 0.0169(6) 0.0226(7) 0.0238(7) 0.0002(4) 0.0009(5) 0.0007(5)
C2 0.0176(6) 0.0247(7) 0.0221(7) 0.0023(5) 0.0013(5) -0.0002(5)
C7 0.0267(7) 0.0232(7) 0.0274(7) 0.0013(5) 0.0062(5) 0.0001(6)
C3 0.0207(7) 0.0311(8) 0.0220(7) -0.0002(5) 0.0019(5) -0.0002(6)
C8 0.0217(7) 0.0285(7) 0.0252(7) -0.0031(5) 0.0043(5) 0.0008(6)
N1 0.0292(7) 0.0337(8) 0.0319(7) -0.0012(5) 0.0085(5) -0.0019(5)
C10 0.0321(7) 0.0198(7) 0.0243(7) 0.0044(5) 0.0097(6) -0.0012(5)
C9 0.0256(7) 0.0240(8) 0.0250(7) 0.0021(5) 0.0049(5) -0.0018(6)
C5 0.0257(7) 0.0210(7) 0.0342(8) -0.0006(5) 0.0007(6) 0.0018(6)
C6 0.0241(7) 0.0235(8) 0.0263(7) 0.0027(5) 0.0040(5) -0.0023(6)
N2 0.0325(7) 0.0272(7) 0.0359(7) -0.0019(5) 0.0071(5) -0.0044(5)
C4 0.0234(7) 0.0314(8) 0.0253(7) -0.0034(5) 0.0022(5) 0.0054(6)

loop_
_atom_type_symbol
_atom_type_description
_atom_type_scat_dispersion_real
_atom_type_scat_dispersion_imag
_atom_type_scat_source
C C 0.0033 0.0016 'International Tables Vol C Tables 4.2.6.8 and 6.1.1.4'
H H 0.0000 0.0000 'International Tables Vol C Tables 4.2.6.8 and 6.1.1.4'
N N 0.0061 0.0033 'International Tables Vol C Tables 4.2.6.8 and 6.1.1.4'

loop_
_geom_angle_atom_site_label_1
_geom_angle_atom_site_label_2
_geom_angle_atom_site_label_3
_geom_angle_site_symmetry_1
_geom_angle_site_symmetry_3
_geom_angle
_geom_angle_publ_flag
C6 C1 C2 . . 119.02(11) ?
C6 C1 C7 . . 121.58(11) ?
C2 C1 C7 . . 119.36(12) ?
C3 C2 C1 . . 119.52(13) ?
C3 C2 C9 . . 119.34(11) ?
C1 C2 C9 . . 121.14(11) ?
C8 C7 C1 . . 113.88(11) ?
C8 C7 H7A . . 108.8 ?
C1 C7 H7A . . 108.8 ?
C8 C7 H7B . . 108.8 ?
C1 C7 H7B . . 108.8 ?
H7A C7 H7B . . 107.7 ?
C2 C3 C4 . . 120.94(12) ?
C2 C3 H3 . . 119.5 ?
C4 C3 H3 . . 119.5 ?
N1 C8 C7 . . 179.54(14) ?
N2 C10 C9 . . 178.97(14) ?
C10 C9 C2 . . 112.32(10) ?
C10 C9 H9A . . 109.1 ?
C2 C9 H9A . . 109.1 ?
C10 C9 H9B . . 109.1 ?
C2 C9 H9B . . 109.1 ?
H9A C9 H9B . . 107.9 ?
C4 C5 C6 . . 120.00(12) ?
C4 C5 H5 . . 120.0 ?
C6 C5 H5 . . 120.0 ?
C1 C6 C5 . . 121.00(11) ?
C1 C6 H6 . . 119.5 ?
C5 C6 H6 . . 119.5 ?
C5 C4 C3 . . 119.53(12) ?
C5 C4 H4 . . 120.2 ?
C3 C4 H4 . . 120.2 ?

loop_
_geom_bond_atom_site_label_1
_geom_bond_atom_site_label_2
_geom_bond_site_symmetry_2
_geom_bond_distance
_geom_bond_publ_flag
C1 C6 . 1.3890(19) ?
C1 C2 . 1.4025(16) ?
C1 C7 . 1.5218(18) ?
C2 C3 . 1.3882(18) ?
C2 C9 . 1.5159(18) ?
C7 C8 . 1.4599(17) ?
C7 H7A . 0.9900 ?
C7 H7B . 0.9900 ?
C3 C4 . 1.390(2) ?
C3 H3 . 0.9500 ?
C8 N1 . 1.1471(15) ?
C10 N2 . 1.1452(15) ?
C10 C9 . 1.4714(17) ?
C9 H9A . 0.9900 ?
C9 H9B . 0.9900 ?
C5 C4 . 1.3809(18) ?
C5 C6 . 1.3882(17) ?
C5 H5 . 0.9500 ?
C6 H6 . 0.9500 ?
C4 H4 . 0.9500 ?

loop_
_geom_hbond_atom_site_label_D
_geom_hbond_atom_site_label_H
_geom_hbond_atom_site_label_A
_geom_hbond_site_symmetry_A
_geom_hbond_distance_DH
_geom_hbond_distance_HA
_geom_hbond_distance_DA
_geom_hbond_angle_DHA
C9 H9A N1 2_656 0.99 2.57 3.5605(18) 176.2
C9 H9B N1 4_566 0.99 2.56 3.5210(17) 164.6

loop_
_geom_torsion_atom_site_label_1
_geom_torsion_atom_site_label_2
_geom_torsion_atom_site_label_3
_geom_torsion_atom_site_label_4
_geom_torsion_site_symmetry_1
_geom_torsion_site_symmetry_2
_geom_torsion_site_symmetry_3
_geom_torsion_site_symmetry_4
_geom_torsion
_geom_torsion_publ_flag
C6 C1 C2 C3 . . . . 0.04(16) ?
C7 C1 C2 C3 . . . . 177.52(11) ?
C6 C1 C2 C9 . . . . -179.09(11) ?
C7 C1 C2 C9 . . . . -1.61(15) ?
C6 C1 C7 C8 . . . . -5.75(16) ?
C2 C1 C7 C8 . . . . 176.84(10) ?
C1 C2 C3 C4 . . . . -0.23(17) ?
C9 C2 C3 C4 . . . . 178.91(11) ?
C3 C2 C9 C10 . . . . 103.33(13) ?
C1 C2 C9 C10 . . . . -77.54(13) ?
C2 C1 C6 C5 . . . . 0.00(17) ?
C7 C1 C6 C5 . . . . -177.43(10) ?
C4 C5 C6 C1 . . . . 0.15(18) ?
C6 C5 C4 C3 . . . . -0.34(18) ?
C2 C3 C4 C5 . . . . 0.38(18) ?

loop_
_cod_related_entry_id
_cod_related_entry_database
_cod_related_entry_code
1 ChemSpider 62395
